data_4330707
loop_
_publ_author_name
'Jacob H. Olshansky'
'Thanh Thao Tran'
'Kristen J. Hernandez'
'Matthias Zeller'
'P. Shiv Halasyamani'
'Joshua Schrier'
'Alexander J. Norquist'

_publ_contact_author_address
; 
Department of Chemistry
Haverford College
370 Lancaster Avenue
Haverford PA, 19041 
;
_publ_contact_author_email anorquis@haverford.edu
_publ_contact_author_fax '610 896 4963'
_publ_contact_author_name 'Alexander J Norquist'
_publ_contact_author_phone '610 896 2949'
_publ_section_title
;
 Role of Hydrogen-Bonding in the Formation of Polar Achiral and Nonpolar
 Chiral Vanadium Selenite Frameworks
;
_journal_name_full 'Inorganic Chemistry'
_journal_page_first 11040
_journal_page_last 11048
_journal_paper_doi 10.1021/ic3015496
_journal_volume 51
_journal_year 2012
_chemical_absolute_configuration ad
_chemical_formula_moiety 'C5 H20 N2 O16 Se4 V2'
_chemical_formula_sum 'C5 H20 N2 O16 Se4 V2'
_chemical_formula_weight 781.94
_space_group_IT_number 18
_symmetry_cell_setting orthorhombic
_symmetry_space_group_name_Hall 'P 2 2ab'
_symmetry_space_group_name_H-M 'P 21 21 2'
_atom_sites_solution_hydrogens geom
_atom_sites_solution_primary direct
_cell_angle_alpha 90
_cell_angle_beta 90
_cell_angle_gamma 90
_cell_formula_units_Z 4
_cell_length_a 14.411(3)
_cell_length_b 12.674(2)
_cell_length_c 10.539(2)
_cell_measurement_reflns_used 9990
_cell_measurement_temperature 100
_cell_measurement_theta_max 32
_cell_measurement_theta_min 3
_cell_volume 1924.9(6)
_computing_cell_refinement 'DENZO/SCALEPACK (Otwinowski & Minor, 1997)'
_computing_data_collection 'COLLECT (Nonius, 2001).'
_computing_data_reduction 'DENZO/SCALEPACK (Otwinowski & Minor, 1997)'
_computing_molecular_graphics 'CAMERON (Watkin et al., 1996)'
_computing_publication_material 'CRYSTALS (Betteridge et al., 2003)'
_computing_structure_refinement 'CRYSTALS (Betteridge et al., 2003)'
_computing_structure_solution 'SIR92 (Altomare et al., 1994)'
_diffrn_ambient_temperature 100
_diffrn_measured_fraction_theta_full 0.998
_diffrn_measured_fraction_theta_max 0.952
_diffrn_measurement_device Area
_diffrn_measurement_device_type 'Nonius KappaCCD'
_diffrn_measurement_method \w
_diffrn_radiation_monochromator graphite
_diffrn_radiation_type 'Mo K\a'
_diffrn_radiation_wavelength 0.71073
_diffrn_reflns_av_R_equivalents 0.036
_diffrn_reflns_limit_h_max 21
_diffrn_reflns_limit_h_min -20
_diffrn_reflns_limit_k_max 18
_diffrn_reflns_limit_k_min -18
_diffrn_reflns_limit_l_max 15
_diffrn_reflns_limit_l_min -15
_diffrn_reflns_number 24714
_diffrn_reflns_theta_full 30.623
_diffrn_reflns_theta_max 31.899
_diffrn_reflns_theta_min 1.932
_diffrn_standards_number 0
_exptl_absorpt_coefficient_mu 8.618
_exptl_absorpt_correction_T_max 0.25
_exptl_absorpt_correction_T_min 0.09
_exptl_absorpt_correction_type multi-scan
_exptl_absorpt_process_details 'DENZO/SCALEPACK (Otwinowski & Minor, 1997)'
_exptl_crystal_colour aquamarine
_exptl_crystal_density_diffrn 2.698
_exptl_crystal_description block
_exptl_crystal_F_000 1496
_exptl_crystal_size_max 0.550
_exptl_crystal_size_mid 0.280
_exptl_crystal_size_min 0.160
_refine_diff_density_max 1.35
_refine_diff_density_min -0.84
_refine_ls_abs_structure_details 'Flack (1983), 0 Friedel-pairs'
_refine_ls_abs_structure_Flack 0.026(12)
_refine_ls_extinction_coef 34(4)
_refine_ls_extinction_method 'Larson (1970), Equation 22'
_refine_ls_goodness_of_fit_ref 1.0068
_refine_ls_hydrogen_treatment none
_refine_ls_matrix_type full
_refine_ls_number_parameters 264
_refine_ls_number_reflns 5526
_refine_ls_number_restraints 0
_refine_ls_R_factor_all 0.0281
_refine_ls_R_factor_gt 0.0253
_refine_ls_shift/su_max 0.0012022
_refine_ls_shift/su_mean 0.0000396
_refine_ls_structure_factor_coef Fsqd
_refine_ls_weighting_details
;
 Method= Modified Sheldrick 
 w=1/[\s^2^(F^2^) + ( 0.03P)^2^ + 2.71P] 
 ,where P=(max(Fo^2^,0) + 2Fc^2^)/3 
;
_refine_ls_weighting_scheme calc
_refine_ls_wR_factor_all 0.0634
_refine_ls_wR_factor_gt 0.0616
_refine_ls_wR_factor_ref 0.0604
_reflns_limit_h_max 21
_reflns_limit_h_min -20
_reflns_limit_k_max 18
_reflns_limit_k_min 0
_reflns_limit_l_max 15
_reflns_limit_l_min 0
_reflns_number_gt 5735
_reflns_number_total 6193
_reflns_threshold_expression I>2.0\s(I)
_oxford_diffrn_Wilson_B_factor 0.34
_oxford_diffrn_Wilson_scale 14.77
_oxford_refine_ls_r_factor_ref 0.0241
_oxford_refine_ls_scale 0.26328(16)
_oxford_reflns_number_all 6177
_oxford_reflns_threshold_expression_ref I>3.0\s(I)
_cod_data_source_file ic3015496_si_001_1.cif
_cod_data_source_block '[(S)-C~5~H~14~N~2~][VO(SeO~3~)(HSeO~3~)]~2~.2H~2~O_Cmp-4b'
_cod_original_cell_volume 1924.8(7)
_cod_original_sg_symbol_H-M 'P 21 21 2 '
_cod_database_code 4330707

loop_
_symmetry_equiv_pos_as_xyz
x,y,z
x+1/2,-y+1/2,-z
-x+1/2,y+1/2,-z
-x,-y,z

loop_
_atom_site_label
_atom_site_type_symbol
_atom_site_fract_x
_atom_site_fract_y
_atom_site_fract_z
_atom_site_U_iso_or_equiv
_atom_site_occupancy
_atom_site_adp_type
_atom_site_refinement_flags_posn
V1 V 0.36706(5) 0.88789(5) 0.80718(7) 0.0049 1.0000 Uani .
V2 V 0.63228(5) 0.61352(5) 0.69090(7) 0.0046 1.0000 Uani .
Se1 Se 0.58797(3) 0.85623(3) 0.77576(4) 0.0045 1.0000 Uani .
Se2 Se 0.41230(3) 0.64533(3) 0.72180(4) 0.0046 1.0000 Uani .
Se3 Se 0.29510(2) 0.95050(3) 0.51303(4) 0.0052 1.0000 Uani .
Se4 Se 0.70881(2) 0.54585(3) 0.98192(4) 0.0052 1.0000 Uani .
O1 O 0.4181(2) 0.9188(2) 0.9379(3) 0.0108 1.0000 Uani .
O2 O 0.48333(19) 0.8695(2) 0.6997(3) 0.0073 1.0000 Uani .
O3 O 0.35632(19) 0.7296(2) 0.8210(3) 0.0077 1.0000 Uani .
O4 O 0.23602(18) 0.8896(3) 0.8819(3) 0.0076 1.0000 Uani .
O5 O 0.35313(19) 1.0338(2) 0.7335(3) 0.0069 1.0000 Uani .
O6 O 0.2951(2) 0.8554(2) 0.6243(3) 0.0076 1.0000 Uani .
O7 O 0.58150(19) 0.5874(2) 0.5586(3) 0.0090 1.0000 Uani .
O8 O 0.6426(2) 0.7708(2) 0.6767(3) 0.0067 1.0000 Uani .
O9 O 0.51618(18) 0.6304(2) 0.7997(3) 0.0063 1.0000 Uani .
O10 O 0.35244(19) 0.5346(2) 0.7590(3) 0.0080 1.0000 Uani .
O11 O 0.76519(19) 0.6146(3) 0.6217(3) 0.0080 1.0000 Uani .
O12 O 0.7039(2) 0.6437(2) 0.8749(3) 0.0076 1.0000 Uani .
O13 O 0.41434(19) 0.9530(2) 0.4758(3) 0.0106 1.0000 Uani .
O14 O 0.58990(18) 0.5345(2) 1.0171(3) 0.0095 1.0000 Uani .
O15 O 0.3079(2) 0.6846(2) 1.0662(3) 0.0126 1.0000 Uani .
O16 O 0.1839(2) 0.6862(2) 0.5735(3) 0.0100 1.0000 Uani .
N1 N 0.4086(3) 0.7865(3) 0.2519(3) 0.0091 1.0000 Uani .
N2 N 0.5979(2) 0.7259(3) 0.2246(3) 0.0113 1.0000 Uani .
C1 C 0.4482(3) 0.7032(3) 0.3373(4) 0.0084 1.0000 Uani .
C2 C 0.5277(3) 0.6489(3) 0.2686(4) 0.0110 1.0000 Uani .
C3 C 0.5570(3) 0.8076(4) 0.1396(4) 0.0122 1.0000 Uani .
C4 C 0.4803(3) 0.8637(3) 0.2108(4) 0.0110 1.0000 Uani .
C5 C 0.3724(2) 0.6244(3) 0.3716(3) 0.0138 1.0000 Uani .
H1 H 0.4473 0.9255 0.5466 0.0134 1.0000 Uiso R
H2 H 0.5565 0.5650 0.9485 0.0112 1.0000 Uiso R
H3 H 0.3385 0.6850 0.9863 0.0147 1.0000 Uiso R
H4 H 0.2631 0.7395 1.0683 0.0147 1.0000 Uiso R
H5 H 0.2459 0.7106 0.5654 0.0120 1.0000 Uiso R
H6 H 0.1566 0.6804 0.4917 0.0120 1.0000 Uiso R
H7 H 0.3607 0.8230 0.2958 0.0101 1.0000 Uiso R
H8 H 0.3834 0.7530 0.1790 0.0101 1.0000 Uiso R
H9 H 0.4716 0.7368 0.4185 0.0086 1.0000 Uiso R
H10 H 0.5582 0.5968 0.3249 0.0127 1.0000 Uiso R
H11 H 0.5019 0.6150 0.1940 0.0120 1.0000 Uiso R
H12 H 0.6250 0.7598 0.2959 0.0135 1.0000 Uiso R
H13 H 0.6446 0.6893 0.1786 0.0135 1.0000 Uiso R
H14 H 0.6028 0.8591 0.1146 0.0144 1.0000 Uiso R
H15 H 0.5308 0.7721 0.0615 0.0157 1.0000 Uiso R
H16 H 0.5066 0.9003 0.2852 0.0162 1.0000 Uiso R
H17 H 0.4522 0.9139 0.1527 0.0170 1.0000 Uiso R
H18 H 0.3439 0.5985 0.2954 0.0203 1.0000 Uiso R
H19 H 0.3258 0.6594 0.4210 0.0202 1.0000 Uiso R
H20 H 0.4010 0.5689 0.4153 0.0207 1.0000 Uiso R

loop_
_atom_site_aniso_label
_atom_site_aniso_U_11
_atom_site_aniso_U_22
_atom_site_aniso_U_33
_atom_site_aniso_U_23
_atom_site_aniso_U_13
_atom_site_aniso_U_12
V1 0.0043(3) 0.0068(3) 0.0036(3) -0.0004(2) 0.0004(3) 0.0003(2)
V2 0.0039(3) 0.0064(3) 0.0035(3) -0.0002(2) -0.0001(3) -0.0005(2)
Se1 0.00457(18) 0.00604(18) 0.00290(17) 0.00048(14) 0.00010(15) 0.00011(15)
Se2 0.00400(17) 0.00618(18) 0.00349(17) 0.00017(14) 0.00063(15) 0.00013(15)
Se3 0.00493(16) 0.00679(18) 0.00392(17) -0.00025(14) -0.00038(13) -0.00027(14)
Se4 0.00468(16) 0.00731(18) 0.00372(17) -0.00015(14) -0.00024(13) -0.00046(14)
O1 0.0106(13) 0.0149(15) 0.0070(14) 0.0008(11) 0.0005(12) -0.0012(12)
O2 0.0035(12) 0.0124(15) 0.0060(13) 0.0005(12) -0.0003(11) 0.0023(11)
O3 0.0063(12) 0.0093(14) 0.0075(14) -0.0006(11) 0.0025(12) -0.0025(11)
O4 0.0047(13) 0.0119(15) 0.0063(13) -0.0033(11) 0.0014(11) 0.0010(11)
O5 0.0075(13) 0.0055(12) 0.0077(13) 0.0002(10) -0.0022(10) -0.0011(11)
O6 0.0086(14) 0.0100(14) 0.0043(11) -0.0010(11) -0.0016(11) -0.0039(12)
O7 0.0081(12) 0.0112(14) 0.0077(13) -0.0023(10) -0.0026(12) -0.0009(11)
O8 0.0083(13) 0.0047(13) 0.0069(14) -0.0005(10) 0.0030(12) 0.0046(11)
O9 0.0037(12) 0.0088(14) 0.0064(13) 0.0002(12) 0.0002(11) -0.0001(10)
O10 0.0069(13) 0.0066(13) 0.0106(14) 0.0002(10) 0.0012(11) -0.0013(11)
O11 0.0074(14) 0.0109(15) 0.0058(13) -0.0015(11) 0.0005(11) -0.0008(11)
O12 0.0086(14) 0.0075(13) 0.0067(12) 0.0044(11) -0.0009(11) 0.0001(12)
O13 0.0048(10) 0.0183(14) 0.0088(13) 0.0004(11) 0.0015(10) -0.0015(10)
O14 0.0054(10) 0.0196(13) 0.0036(12) 0.0007(10) 0.0002(10) -0.0043(10)
O15 0.0172(14) 0.0116(14) 0.0089(13) -0.0009(11) 0.0023(12) 0.0043(11)
O16 0.0115(13) 0.0111(13) 0.0075(12) 0.0012(11) 0.0001(10) -0.0008(11)
N1 0.0101(14) 0.0119(14) 0.0054(14) 0.0004(11) 0.0007(10) 0.0052(11)
N2 0.0099(14) 0.0153(16) 0.0088(15) -0.0030(11) 0.0011(11) -0.0003(11)
C1 0.0072(14) 0.0130(16) 0.0051(16) 0.0012(12) -0.0002(12) 0.0001(12)
C2 0.0095(16) 0.0133(18) 0.0102(17) -0.0012(14) 0.0005(12) 0.0056(13)
C3 0.0146(17) 0.0164(18) 0.0056(16) 0.0015(13) 0.0050(13) 0.0030(14)
C4 0.0140(17) 0.0097(16) 0.0094(17) 0.0025(13) 0.0005(14) -0.0006(13)
C5 0.0135(15) 0.0165(16) 0.0113(15) 0.0017(12) 0.0012(12) -0.0012(12)

loop_
_atom_type_symbol
_atom_type_scat_dispersion_real
_atom_type_scat_dispersion_imag
_atom_type_scat_Cromer_Mann_a1
_atom_type_scat_Cromer_Mann_b1
_atom_type_scat_Cromer_Mann_a2
_atom_type_scat_Cromer_Mann_b2
_atom_type_scat_Cromer_Mann_a3
_atom_type_scat_Cromer_Mann_b3
_atom_type_scat_Cromer_Mann_a4
_atom_type_scat_Cromer_Mann_b4
_atom_type_scat_Cromer_Mann_c
_atom_type_scat_source
C 0.0033 0.0016 2.3100 20.8439 1.0200 10.2075 1.5886 0.5687 0.8650 51.6512 0.2156 'International Tables Vol C 4.2.6.8 and 6.1.1.4'
N 0.0061 0.0033 12.2126 0.0057 3.1322 9.8933 2.0125 28.9975 1.1663 0.5826 -11.5290 'International Tables Vol C 4.2.6.8 and 6.1.1.4'
H 0.0000 0.0000 0.4930 10.5109 0.3229 26.1257 0.1402 3.1424 0.0408 57.7998 0.0030 'International Tables Vol C 4.2.6.8 and 6.1.1.4'
V 0.3005 0.5294 10.2971 6.8657 7.3511 0.4385 2.0703 26.8938 2.0571 102.4780 1.2199 'International Tables Vol C 4.2.6.8 and 6.1.1.4'
Se -0.0929 2.2259 17.0006 2.4098 5.8196 0.2726 3.9731 15.2372 4.3543 43.8163 2.8409 'International Tables Vol C 4.2.6.8 and 6.1.1.4'
O 0.0106 0.0060 3.0485 13.2771 2.2868 5.7011 1.5463 0.3239 0.8670 32.9089 0.2508 'International Tables Vol C 4.2.6.8 and 6.1.1.4'

loop_
_geom_angle_atom_site_label_1
_geom_angle_site_symmetry_1
_geom_angle_atom_site_label_2
_geom_angle_atom_site_label_3
_geom_angle_site_symmetry_3
_geom_angle
_geom_angle_publ_flag
Se4 2_467 V1 O1 . 71.14(11) yes
Se4 2_467 V1 O2 . 167.04(8) yes
O1 . V1 O2 . 97.35(13) yes
Se4 2_467 V1 O3 . 98.72(9) yes
O1 . V1 O3 . 102.42(15) yes
O2 . V1 O3 . 89.40(12) yes
Se4 2_467 V1 O4 . 25.63(8) yes
O1 . V1 O4 . 95.13(13) yes
O2 . V1 O4 . 167.16(11) yes
O3 . V1 O4 . 84.95(13) yes
Se4 2_467 V1 O5 . 87.55(8) yes
O1 . V1 O5 . 98.75(14) yes
O2 . V1 O5 . 88.43(12) yes
O3 . V1 O5 . 158.83(12) yes
O4 . V1 O5 . 92.67(12) yes
Se4 2_467 V1 O6 . 107.98(8) yes
O1 . V1 O6 . 176.58(14) yes
O2 . V1 O6 . 83.16(11) yes
O3 . V1 O6 . 80.96(12) yes
O4 . V1 O6 . 84.57(11) yes
O5 . V1 O6 . 77.87(11) yes
O10 4_665 V2 Se3 2_566 85.70(8) yes
O10 4_665 V2 O7 . 99.54(13) yes
Se3 2_566 V2 O7 . 72.95(10) yes
O10 4_665 V2 O8 . 160.34(12) yes
Se3 2_566 V2 O8 . 98.26(9) yes
O7 . V2 O8 . 100.03(14) yes
O10 4_665 V2 O9 . 89.25(12) yes
Se3 2_566 V2 O9 . 168.52(8) yes
O7 . V2 O9 . 97.80(13) yes
O8 . V2 O9 . 89.94(12) yes
O10 4_665 V2 O11 . 91.77(12) yes
Se3 2_566 V2 O11 . 25.98(8) yes
O7 . V2 O11 . 96.77(13) yes
O8 . V2 O11 . 84.09(13) yes
O9 . V2 O11 . 165.01(11) yes
O10 4_665 V2 O12 . 78.47(11) yes
Se3 2_566 V2 O12 . 106.30(8) yes
O7 . V2 O12 . 177.95(13) yes
O8 . V2 O12 . 81.95(11) yes
O9 . V2 O12 . 82.70(11) yes
O11 . V2 O12 . 82.85(11) yes
O5 4_675 Se1 O2 . 103.72(14) yes
O5 4_675 Se1 O8 . 97.51(13) yes
O2 . Se1 O8 . 100.57(14) yes
O3 . Se2 O9 . 100.90(14) yes
O3 . Se2 O10 . 97.84(14) yes
O9 . Se2 O10 . 103.99(14) yes
O11 2_466 Se3 V2 2_466 31.92(9) yes
O11 2_466 Se3 O6 . 103.55(14) yes
V2 2_466 Se3 O6 . 106.19(10) yes
O11 2_466 Se3 O13 . 94.00(14) yes
V2 2_466 Se3 O13 . 123.72(10) yes
O6 . Se3 O13 . 99.68(14) yes
O4 2_567 Se4 V1 2_567 31.43(9) yes
O4 2_567 Se4 O12 . 102.82(15) yes
V1 2_567 Se4 O12 . 107.13(10) yes
O4 2_567 Se4 O14 . 94.95(13) yes
V1 2_567 Se4 O14 . 123.59(9) yes
O12 . Se4 O14 . 99.25(14) yes
V1 . O2 Se1 . 118.36(15) yes
V1 . O3 Se2 . 122.97(16) yes
V1 . O4 Se4 2_467 122.94(16) yes
V1 . O5 Se1 4_675 127.17(15) yes
V1 . O6 Se3 . 118.06(15) yes
V2 . O8 Se1 . 123.64(16) yes
V2 . O9 Se2 . 117.24(15) yes
V2 4_665 O10 Se2 . 129.18(16) yes
V2 . O11 Se3 2_566 122.10(16) yes
V2 . O12 Se4 . 118.53(15) yes
Se3 . O13 H1 . 107.8 no
Se4 . O14 H2 . 107.5 no
H3 . O15 H4 . 109.5 no
H5 . O16 H6 . 109.5 no
C1 . N1 C4 . 111.9(3) yes
C1 . N1 H7 . 109.1 no
C4 . N1 H7 . 109.0 no
C1 . N1 H8 . 108.4 no
C4 . N1 H8 . 108.9 no
H7 . N1 H8 . 109.5 no
C2 . N2 C3 . 112.1(3) yes
C2 . N2 H12 . 109.4 no
C3 . N2 H12 . 108.9 no
C2 . N2 H13 . 108.8 no
C3 . N2 H13 . 108.2 no
H12 . N2 H13 . 109.5 no
N1 . C1 C2 . 108.7(3) yes
N1 . C1 C5 . 109.3(3) yes
C2 . C1 C5 . 110.9(3) yes
N1 . C1 H9 . 109.7 no
C2 . C1 H9 . 110.0 no
C5 . C1 H9 . 108.2 no
C1 . C2 N2 . 111.5(3) yes
C1 . C2 H10 . 110.6 no
N2 . C2 H10 . 108.9 no
C1 . C2 H11 . 107.3 no
N2 . C2 H11 . 107.5 no
H10 . C2 H11 . 111.1 no
N2 . C3 C4 . 108.5(3) yes
N2 . C3 H14 . 111.3 no
C4 . C3 H14 . 108.5 no
N2 . C3 H15 . 109.1 no
C4 . C3 H15 . 109.9 no
H14 . C3 H15 . 109.5 no
C3 . C4 N1 . 110.1(3) yes
C3 . C4 H16 . 109.5 no
N1 . C4 H16 . 110.1 no
C3 . C4 H17 . 107.5 no
N1 . C4 H17 . 109.0 no
H16 . C4 H17 . 110.7 no
C1 . C5 H18 . 109.4 no
C1 . C5 H19 . 109.2 no
H18 . C5 H19 . 108.2 no
C1 . C5 H20 . 107.1 no
H18 . C5 H20 . 110.1 no
H19 . C5 H20 . 112.8 no

loop_
_geom_bond_atom_site_label_1
_geom_bond_atom_site_label_2
_geom_bond_site_symmetry_2
_geom_bond_distance
_geom_bond_publ_flag
V1 Se4 2_467 3.2934(9) yes
V1 O1 . 1.610(3) yes
V1 O2 . 2.036(3) yes
V1 O3 . 2.017(3) yes
V1 O4 . 2.046(3) yes
V1 O5 . 2.016(3) yes
V1 O6 . 2.228(3) yes
V2 O10 4_665 2.022(3) yes
V2 Se3 2_566 3.2838(9) yes
V2 O7 . 1.610(3) yes
V2 O8 . 2.004(3) yes
V2 O9 . 2.039(3) yes
V2 O11 . 2.050(3) yes
V2 O12 . 2.230(3) yes
Se1 O5 4_675 1.691(3) yes
Se1 O2 . 1.716(3) yes
Se1 O8 . 1.698(3) yes
Se2 O3 . 1.699(3) yes
Se2 O9 . 1.718(3) yes
Se2 O10 . 1.693(3) yes
Se3 O11 2_466 1.698(3) yes
Se3 O6 . 1.682(3) yes
Se3 O13 . 1.763(3) yes
Se4 O4 2_567 1.697(3) yes
Se4 O12 . 1.678(3) yes
Se4 O14 . 1.759(3) yes
O13 H1 . 0.950 no
O14 H2 . 0.950 no
O15 H3 . 0.950 no
O15 H4 . 0.950 no
O16 H5 . 0.950 no
O16 H6 . 0.950 no
N1 C1 . 1.500(5) yes
N1 C4 . 1.487(5) yes
N1 H7 . 0.950 no
N1 H8 . 0.950 no
N2 C2 . 1.480(5) yes
N2 C3 . 1.491(5) yes
N2 H12 . 0.950 no
N2 H13 . 0.950 no
C1 C2 . 1.519(5) yes
C1 C5 . 1.524(5) yes
C1 H9 . 1.013 no
C2 H10 . 0.991 no
C2 H11 . 0.970 no
C3 C4 . 1.513(6) yes
C3 H14 . 0.965 no
C3 H15 . 1.011 no
C4 H16 . 0.987 no
C4 H17 . 0.970 no
C5 H18 . 0.960 no
C5 H19 . 0.959 no
C5 H20 . 0.936 no
